data_7208540
loop_
_publ_author_name
'Liu, Ying-Ying'
'Chen, Chun'
'Ma, Jian-Fang'
'Yang, Jin'

_publ_section_title
;
 A series of complexes constructed by different calix[4]arene derivatives
;
_journal_issue 19
_journal_name_full CrystEngComm
_journal_page_first 6201
_journal_paper_doi 10.1039/c2ce25650a
_journal_volume 14
_journal_year 2012
_chemical_formula_sum 'C92 H70 Mn N6 O8'
_chemical_formula_weight 1442.48
_chemical_name_systematic
;
?
;
_space_group_IT_number 14
_symmetry_cell_setting monoclinic
_symmetry_space_group_name_Hall '-P 2ybc'
_symmetry_space_group_name_H-M 'P 1 21/c 1'
_atom_sites_solution_hydrogens geom
_atom_sites_solution_primary direct
_atom_sites_solution_secondary difmap
_audit_creation_method SHELXL-97
_cell_angle_alpha 90
_cell_angle_beta 102.581(6)
_cell_angle_gamma 90
_cell_formula_units_Z 4
_cell_length_a 23.2241(18)
_cell_length_b 15.7921(7)
_cell_length_c 20.0361(11)
_cell_measurement_temperature 293(2)
_cell_volume 7171.9(8)
_computing_cell_refinement CrysAlis
_computing_data_collection 'CrysAlis (Oxford Diffraction, 2006)'
_computing_data_reduction CrysAlis
_computing_structure_refinement 'SHELXL-97 (Sheldrick, 1997)'
_computing_structure_solution 'SHELXS-97 (Sheldrick, 1997)'
_diffrn_ambient_temperature 293(2)
_diffrn_detector_area_resol_mean 10.0
_diffrn_measured_fraction_theta_full 0.994
_diffrn_measured_fraction_theta_max 0.994
_diffrn_measurement_device_type 'Oxford Diffraction Gemini R Ultra'
_diffrn_measurement_method '\w scan'
_diffrn_radiation_monochromator graphite
_diffrn_radiation_source 'fine-focus sealed tube'
_diffrn_radiation_type MoK\a
_diffrn_radiation_wavelength 0.71073
_diffrn_reflns_av_R_equivalents 0.0333
_diffrn_reflns_av_sigmaI/netI 0.0877
_diffrn_reflns_limit_h_max 17
_diffrn_reflns_limit_h_min -27
_diffrn_reflns_limit_k_max 18
_diffrn_reflns_limit_k_min -15
_diffrn_reflns_limit_l_max 23
_diffrn_reflns_limit_l_min -22
_diffrn_reflns_number 28547
_diffrn_reflns_theta_full 25.00
_diffrn_reflns_theta_max 25.03
_diffrn_reflns_theta_min 3.29
_exptl_absorpt_coefficient_mu 0.251
_exptl_absorpt_correction_T_max 0.74
_exptl_absorpt_correction_T_min 0.71
_exptl_absorpt_correction_type multi-scan
_exptl_absorpt_process_details
;
CrysAlis (Oxford Diffraction, 2006)
;
_exptl_crystal_colour yellow
_exptl_crystal_density_diffrn 1.336
_exptl_crystal_density_method 'not measured'
_exptl_crystal_description block
_exptl_crystal_F_000 3012
_exptl_crystal_size_max 0.22
_exptl_crystal_size_mid 0.21
_exptl_crystal_size_min 0.18
_refine_diff_density_max 1.506
_refine_diff_density_min -0.867
_refine_diff_density_rms 0.048
_refine_ls_extinction_method none
_refine_ls_goodness_of_fit_ref 0.929
_refine_ls_hydrogen_treatment mixed
_refine_ls_matrix_type full
_refine_ls_number_parameters 970
_refine_ls_number_reflns 12591
_refine_ls_number_restraints 3
_refine_ls_restrained_S_all 0.928
_refine_ls_R_factor_all 0.1332
_refine_ls_R_factor_gt 0.0652
_refine_ls_shift/su_max 0.000
_refine_ls_shift/su_mean 0.000
_refine_ls_structure_factor_coef Fsqd
_refine_ls_weighting_details 'calc w=1/[\s^2^(Fo^2^)+(0.1080P)^2^+0.0000P] where P=(Fo^2^+2Fc^2^)/3'
_refine_ls_weighting_scheme calc
_refine_ls_wR_factor_gt 0.1738
_refine_ls_wR_factor_ref 0.1923
_reflns_number_gt 5980
_reflns_number_total 12591
_reflns_threshold_expression >2sigma(I)
_cod_data_source_file c2ce25650a.txt
_cod_data_source_block 1
_cod_depositor_comments
;
The following automatic conversions were performed:

'_symmetry_cell_setting' value 'Monoclinic' changed to 'monoclinic'
according to /home/saulius/struct/CIF-dictionaries/cif_core.dic
dictionary named 'cif_core.dic' version 2.4.1 from 2010-06-29.

Automatic conversion script
Id: cif_fix_values 1891 2012-01-12 08:04:46Z andrius 
;
_cod_original_sg_symbol_H-M P21/c
_cod_database_code 7208540

loop_
_symmetry_equiv_pos_as_xyz
'x, y, z'
'-x, y+1/2, -z+1/2'
'-x, -y, -z'
'x, -y-1/2, z-1/2'

loop_
_atom_site_label
_atom_site_type_symbol
_atom_site_fract_x
_atom_site_fract_y
_atom_site_fract_z
_atom_site_U_iso_or_equiv
_atom_site_adp_type
_atom_site_occupancy
_atom_site_symmetry_multiplicity
_atom_site_calc_flag
_atom_site_refinement_flags
Mn1 Mn 0.76503(3) 0.00967(3) 0.16671(3) 0.0550(2) Uani 1 1 d .
C1 C 0.4971(2) 0.3644(3) 0.0944(3) 0.0856(15) Uani 1 1 d .
H1A H 0.4821 0.3706 0.0455 0.103 Uiso 1 1 calc R
H1B H 0.4653 0.3777 0.1171 0.103 Uiso 1 1 calc R
C2 C 0.5169(2) 0.2729(3) 0.1104(2) 0.0715(13) Uani 1 1 d .
C3 C 0.50296(19) 0.2284(3) 0.1635(3) 0.0652(12) Uani 1 1 d .
C4 C 0.5237(2) 0.1453(3) 0.1800(3) 0.0747(13) Uani 1 1 d .
C5 C 0.5551(2) 0.1073(3) 0.1372(4) 0.0916(17) Uani 1 1 d .
H5 H 0.5676 0.0516 0.1454 0.110 Uiso 1 1 calc R
C6 C 0.5681(3) 0.1501(5) 0.0829(4) 0.104(2) Uani 1 1 d .
H6 H 0.5890 0.1231 0.0543 0.125 Uiso 1 1 calc R
C7 C 0.5504(2) 0.2333(4) 0.0702(3) 0.0921(16) Uani 1 1 d .
H7 H 0.5610 0.2628 0.0345 0.111 Uiso 1 1 calc R
C8 C 0.5139(2) 0.0996(3) 0.2425(3) 0.0990(18) Uani 1 1 d .
H8A H 0.5005 0.0424 0.2297 0.119 Uiso 1 1 calc R
H8B H 0.4828 0.1281 0.2592 0.119 Uiso 1 1 calc R
C9 C 0.5688(2) 0.0953(3) 0.2998(3) 0.0808(14) Uani 1 1 d .
C10 C 0.6028(3) 0.0218(3) 0.3119(3) 0.0920(16) Uani 1 1 d .
H10 H 0.5908 -0.0267 0.2864 0.110 Uiso 1 1 calc R
C11 C 0.6543(3) 0.0211(4) 0.3617(3) 0.1038(19) Uani 1 1 d .
H11 H 0.6764 -0.0284 0.3702 0.125 Uiso 1 1 calc R
C12 C 0.6728(3) 0.0921(4) 0.3984(3) 0.0979(17) Uani 1 1 d .
H12 H 0.7078 0.0905 0.4314 0.118 Uiso 1 1 calc R
C13 C 0.6410(3) 0.1668(3) 0.3878(3) 0.0816(14) Uani 1 1 d .
C14 C 0.5881(2) 0.1667(3) 0.3395(3) 0.0780(14) Uani 1 1 d .
C15 C 0.6632(3) 0.2463(4) 0.4284(3) 0.1037(19) Uani 1 1 d .
H15A H 0.6305 0.2719 0.4439 0.124 Uiso 1 1 calc R
H15B H 0.6923 0.2296 0.4687 0.124 Uiso 1 1 calc R
C16 C 0.6903(3) 0.3122(3) 0.3906(2) 0.0781(14) Uani 1 1 d .
C17 C 0.7486(3) 0.3109(4) 0.3892(3) 0.0968(18) Uani 1 1 d .
H17 H 0.7719 0.2671 0.4113 0.116 Uiso 1 1 calc R
C18 C 0.7742(3) 0.3716(4) 0.3566(3) 0.1040(19) Uani 1 1 d .
H18 H 0.8145 0.3696 0.3581 0.125 Uiso 1 1 calc R
C19 C 0.7405(3) 0.4354(3) 0.3216(3) 0.0891(16) Uani 1 1 d .
H19 H 0.7578 0.4757 0.2984 0.107 Uiso 1 1 calc R
C20 C 0.6809(2) 0.4402(3) 0.3208(2) 0.0729(13) Uani 1 1 d .
C21 C 0.6554(2) 0.3778(3) 0.3540(2) 0.0720(13) Uani 1 1 d .
C22 C 0.6435(2) 0.5122(2) 0.2838(3) 0.0808(15) Uani 1 1 d .
H22A H 0.6118 0.5239 0.3070 0.097 Uiso 1 1 calc R
H22B H 0.6678 0.5627 0.2870 0.097 Uiso 1 1 calc R
C23 C 0.6174(2) 0.4949(3) 0.2101(3) 0.0739(13) Uani 1 1 d .
C24 C 0.6431(3) 0.5311(3) 0.1617(4) 0.108(2) Uani 1 1 d .
H24 H 0.6751 0.5671 0.1759 0.129 Uiso 1 1 calc R
C25 C 0.6235(3) 0.5164(4) 0.0929(4) 0.127(2) Uani 1 1 d .
H25 H 0.6423 0.5411 0.0612 0.153 Uiso 1 1 calc R
C26 C 0.5743(3) 0.4633(4) 0.0715(3) 0.1112(19) Uani 1 1 d .
H26 H 0.5598 0.4537 0.0250 0.133 Uiso 1 1 calc R
C27 C 0.5477(2) 0.4257(3) 0.1180(3) 0.0792(14) Uani 1 1 d .
C28 C 0.5694(2) 0.4412(3) 0.1875(2) 0.0663(12) Uani 1 1 d .
C29 C 0.7516(3) -0.3616(4) 0.0056(3) 0.1086(19) Uani 1 1 d .
H29A H 0.7619 -0.4082 -0.0211 0.130 Uiso 1 1 calc R
H29B H 0.7093 -0.3630 0.0016 0.130 Uiso 1 1 calc R
C30 C 0.7679(3) -0.2797(4) -0.0238(2) 0.0887(16) Uani 1 1 d .
C31 C 0.7265(3) -0.2136(5) -0.0359(3) 0.115(2) Uani 1 1 d .
H31 H 0.6896 -0.2212 -0.0257 0.137 Uiso 1 1 calc R
C32 C 0.7396(5) -0.1396(6) -0.0620(4) 0.143(4) Uani 1 1 d .
H32 H 0.7118 -0.0964 -0.0705 0.172 Uiso 1 1 calc R
C33 C 0.7936(5) -0.1279(4) -0.0760(3) 0.128(3) Uani 1 1 d .
H33 H 0.8023 -0.0763 -0.0939 0.154 Uiso 1 1 calc R
C34 C 0.8370(3) -0.1922(3) -0.0640(2) 0.0915(18) Uani 1 1 d .
C35 C 0.8223(3) -0.2686(3) -0.0391(2) 0.0779(15) Uani 1 1 d .
C36 C 0.8974(4) -0.1786(3) -0.0772(3) 0.112(2) Uani 1 1 d .
H36A H 0.9086 -0.2284 -0.0997 0.134 Uiso 1 1 calc R
H36B H 0.8960 -0.1311 -0.1082 0.134 Uiso 1 1 calc R
C37 C 0.9429(3) -0.1620(3) -0.0147(3) 0.0874(17) Uani 1 1 d .
C38 C 0.9524(3) -0.0821(3) 0.0155(3) 0.104(2) Uani 1 1 d .
H38 H 0.9299 -0.0367 -0.0054 0.125 Uiso 1 1 calc R
C39 C 0.9935(4) -0.0681(4) 0.0746(4) 0.110(2) Uani 1 1 d .
H39 H 0.9971 -0.0145 0.0943 0.132 Uiso 1 1 calc R
C40 C 1.0290(3) -0.1316(4) 0.1046(3) 0.0974(17) Uani 1 1 d .
H40 H 1.0581 -0.1214 0.1436 0.117 Uiso 1 1 calc R
C41 C 1.0214(3) -0.2130(3) 0.0759(3) 0.0830(15) Uani 1 1 d .
C42 C 0.9784(3) -0.2276(3) 0.0186(3) 0.0786(15) Uani 1 1 d .
C43 C 1.0616(3) -0.2835(4) 0.1077(3) 0.1007(17) Uani 1 1 d .
H43A H 1.1001 -0.2596 0.1270 0.121 Uiso 1 1 calc R
H43B H 1.0663 -0.3225 0.0718 0.121 Uiso 1 1 calc R
C44 C 1.0415(3) -0.3334(3) 0.1633(3) 0.0885(16) Uani 1 1 d .
C45 C 1.0656(3) -0.3157(4) 0.2306(4) 0.113(2) Uani 1 1 d .
H45 H 1.0963 -0.2767 0.2414 0.136 Uiso 1 1 calc R
C46 C 1.0447(4) -0.3553(5) 0.2829(3) 0.120(2) Uani 1 1 d .
H46 H 1.0620 -0.3436 0.3284 0.145 Uiso 1 1 calc R
C47 C 0.9982(4) -0.4121(4) 0.2670(4) 0.118(2) Uani 1 1 d .
H47 H 0.9840 -0.4382 0.3019 0.141 Uiso 1 1 calc R
C48 C 0.9731(3) -0.4299(3) 0.2006(3) 0.0871(16) Uani 1 1 d .
C49 C 0.9947(3) -0.3922(3) 0.1480(3) 0.0787(14) Uani 1 1 d .
C50 C 0.9194(3) -0.4867(3) 0.1852(3) 0.1046(19) Uani 1 1 d .
H50A H 0.9187 -0.5213 0.2250 0.126 Uiso 1 1 calc R
H50B H 0.9223 -0.5243 0.1478 0.126 Uiso 1 1 calc R
C51 C 0.8614(2) -0.4364(3) 0.1659(3) 0.0785(14) Uani 1 1 d .
C52 C 0.8406(3) -0.3952(4) 0.2153(3) 0.1000(18) Uani 1 1 d .
H52 H 0.8599 -0.4020 0.2608 0.120 Uiso 1 1 calc R
C53 C 0.7911(3) -0.3428(4) 0.1996(3) 0.1019(19) Uani 1 1 d .
H53 H 0.7778 -0.3148 0.2342 0.122 Uiso 1 1 calc R
C54 C 0.7619(2) -0.3329(3) 0.1316(3) 0.0946(17) Uani 1 1 d .
H54 H 0.7288 -0.2983 0.1206 0.114 Uiso 1 1 calc R
C55 C 0.7818(2) -0.3746(3) 0.0801(3) 0.0779(14) Uani 1 1 d .
C56 C 0.8317(3) -0.4281(3) 0.0990(3) 0.0766(14) Uani 1 1 d .
C57 C 0.67075(19) 0.0083(2) 0.0235(2) 0.0609(11) Uani 1 1 d .
H57 H 0.6943 0.0508 0.0116 0.073 Uiso 1 1 calc R
C58 C 0.6202(2) -0.0139(3) -0.0234(2) 0.0705(12) Uani 1 1 d .
H58 H 0.6104 0.0131 -0.0656 0.085 Uiso 1 1 calc R
C59 C 0.5848(2) -0.0759(3) -0.0072(2) 0.0782(14) Uani 1 1 d .
H59 H 0.5505 -0.0917 -0.0383 0.094 Uiso 1 1 calc R
C60 C 0.60064(19) -0.1157(3) 0.0570(2) 0.0657(12) Uani 1 1 d .
C61 C 0.65207(16) -0.0881(2) 0.10166(17) 0.0441(9) Uani 1 1 d .
C62 C 0.5663(2) -0.1811(4) 0.0781(3) 0.103(2) Uani 1 1 d .
H62 H 0.5320 -0.1992 0.0484 0.124 Uiso 1 1 calc R
C63 C 0.5823(2) -0.2169(4) 0.1392(3) 0.0996(18) Uani 1 1 d .
H63 H 0.5593 -0.2603 0.1511 0.120 Uiso 1 1 calc R
C64 C 0.63339(19) -0.1905(3) 0.1868(2) 0.0615(11) Uani 1 1 d .
C65 C 0.66815(16) -0.1252(2) 0.16850(18) 0.0432(9) Uani 1 1 d .
C66 C 0.6515(2) -0.2259(3) 0.2518(2) 0.0703(13) Uani 1 1 d .
H66 H 0.6298 -0.2694 0.2659 0.084 Uiso 1 1 calc R
C67 C 0.7006(2) -0.1965(3) 0.2939(2) 0.0692(12) Uani 1 1 d .
H67 H 0.7137 -0.2208 0.3368 0.083 Uiso 1 1 calc R
C68 C 0.7318(2) -0.1300(3) 0.2734(2) 0.0620(11) Uani 1 1 d .
H68 H 0.7651 -0.1098 0.3039 0.074 Uiso 1 1 calc R
C69 C 0.68813(19) 0.1630(3) 0.2109(2) 0.0640(12) Uani 1 1 d .
H69 H 0.6717 0.1214 0.2338 0.077 Uiso 1 1 calc R
C70 C 0.6687(2) 0.2459(3) 0.2136(2) 0.0714(12) Uani 1 1 d .
H70 H 0.6392 0.2587 0.2369 0.086 Uiso 1 1 calc R
C71 C 0.6928(2) 0.3073(3) 0.1822(2) 0.0719(13) Uani 1 1 d .
H71 H 0.6801 0.3630 0.1835 0.086 Uiso 1 1 calc R
C72 C 0.7374(2) 0.2868(2) 0.1473(2) 0.0593(11) Uani 1 1 d .
C73 C 0.75449(17) 0.2021(2) 0.14467(18) 0.0499(10) Uani 1 1 d .
C74 C 0.79791(17) 0.1787(2) 0.10720(17) 0.0455(9) Uani 1 1 d .
C75 C 0.7668(2) 0.3501(3) 0.1157(2) 0.0742(13) Uani 1 1 d .
H75 H 0.7562 0.4066 0.1177 0.089 Uiso 1 1 calc R
C76 C 0.8095(2) 0.3289(3) 0.0833(2) 0.0686(12) Uani 1 1 d .
H76 H 0.8290 0.3715 0.0648 0.082 Uiso 1 1 calc R
C77 C 0.82577(18) 0.2429(2) 0.07634(18) 0.0502(10) Uani 1 1 d .
C78 C 0.8683(2) 0.2175(3) 0.0408(2) 0.0614(11) Uani 1 1 d .
H78 H 0.8889 0.2580 0.0217 0.074 Uiso 1 1 calc R
C79 C 0.8797(2) 0.1346(3) 0.0340(2) 0.0660(12) Uani 1 1 d .
H79 H 0.9068 0.1172 0.0088 0.079 Uiso 1 1 calc R
C80 C 0.84969(19) 0.0753(2) 0.0658(2) 0.0598(11) Uani 1 1 d .
H80 H 0.8580 0.0182 0.0617 0.072 Uiso 1 1 calc R
C81 C 0.8122(2) 0.0670(3) 0.3245(2) 0.0704(12) Uani 1 1 d .
H81 H 0.7815 0.1061 0.3166 0.084 Uiso 1 1 calc R
C82 C 0.8460(3) 0.0580(3) 0.3906(2) 0.0838(15) Uani 1 1 d .
H82 H 0.8364 0.0879 0.4267 0.101 Uiso 1 1 calc R
C83 C 0.8933(3) 0.0051(3) 0.4016(2) 0.0746(13) Uani 1 1 d .
H83 H 0.9174 0.0006 0.4451 0.090 Uiso 1 1 calc R
C84 C 0.9052(2) -0.0412(3) 0.3493(2) 0.0622(11) Uani 1 1 d .
C85 C 0.86811(19) -0.0337(2) 0.2841(2) 0.0537(10) Uani 1 1 d .
C86 C 0.9539(2) -0.0990(3) 0.3584(2) 0.0801(14) Uani 1 1 d .
H86 H 0.9811 -0.1008 0.4000 0.096 Uiso 1 1 calc R
C87 C 0.9608(2) -0.1513(3) 0.3065(3) 0.0790(14) Uani 1 1 d .
H87 H 0.9923 -0.1891 0.3135 0.095 Uiso 1 1 calc R
C88 C 0.9202(2) -0.1487(2) 0.2416(2) 0.0575(11) Uani 1 1 d .
C89 C 0.87558(17) -0.0890(2) 0.23027(17) 0.0482(10) Uani 1 1 d .
C90 C 0.9235(2) -0.2067(3) 0.1899(3) 0.0719(13) Uani 1 1 d .
H90 H 0.9530 -0.2475 0.1962 0.086 Uiso 1 1 calc R
C91 C 0.8823(2) -0.2021(3) 0.1299(2) 0.0688(12) Uani 1 1 d .
H91 H 0.8837 -0.2403 0.0950 0.083 Uiso 1 1 calc R
C92 C 0.8381(2) -0.1409(2) 0.12046(19) 0.0535(11) Uani 1 1 d .
H92 H 0.8102 -0.1391 0.0795 0.064 Uiso 1 1 calc R
N1 N 0.71621(14) -0.09357(17) 0.21168(14) 0.0486(8) Uani 1 1 d .
N2 N 0.68780(13) -0.02745(17) 0.08459(14) 0.0461(7) Uani 1 1 d .
N3 N 0.83537(15) -0.08480(19) 0.16938(16) 0.0583(9) Uani 1 1 d .
N4 N 0.82212(16) 0.0217(2) 0.27248(16) 0.0592(9) Uani 1 1 d .
N5 N 0.81014(14) 0.09618(18) 0.10147(15) 0.0506(8) Uani 1 1 d .
N6 N 0.72973(15) 0.13995(19) 0.17686(16) 0.0569(9) Uani 1 1 d .
O1 O 0.55206(15) 0.2357(2) 0.32899(19) 0.0941(10) Uani 1 1 d .
O2 O 0.59687(16) 0.38091(18) 0.35106(15) 0.0799(9) Uani 1 1 d .
H2 H 0.5873 0.3409 0.3724 0.120 Uiso 1 1 calc R
O3 O 0.54109(13) 0.40366(17) 0.23112(16) 0.0720(8) Uani 1 1 d .
H3 H 0.5570 0.4166 0.2704 0.108 Uiso 1 1 calc R
O4 O 0.46814(14) 0.26453(19) 0.20252(17) 0.0841(9) Uani 1 1 d .
H4 H 0.4828 0.3111 0.2205 0.126 Uiso 1 1 d R
O5 O 0.86156(16) -0.33424(18) -0.02900(15) 0.0849(10) Uani 1 1 d .
H5A H 0.8468 -0.3752 -0.0140 0.127 Uiso 1 1 calc R
O8 O 0.85014(19) -0.47297(19) 0.04928(18) 0.1007(12) Uani 1 1 d .
O6 O 0.96987(19) -0.3074(2) -0.00582(18) 0.0977(12) Uani 1 1 d D
H6A H 0.9355(14) -0.322(4) -0.024(3) 0.146 Uiso 1 1 d D
O7 O 0.97115(17) -0.4167(2) 0.08577(19) 0.0886(10) Uani 1 1 d D
H7A H 0.982(2) -0.377(3) 0.067(3) 0.133 Uiso 1 1 d D

loop_
_atom_site_aniso_label
_atom_site_aniso_U_11
_atom_site_aniso_U_22
_atom_site_aniso_U_33
_atom_site_aniso_U_23
_atom_site_aniso_U_13
_atom_site_aniso_U_12
Mn1 0.0580(4) 0.0527(4) 0.0515(4) 0.0073(3) 0.0057(3) -0.0152(3)
C1 0.076(4) 0.090(3) 0.078(3) 0.001(3) -0.010(3) -0.005(3)
C2 0.045(3) 0.093(3) 0.070(3) -0.023(3) -0.003(2) -0.011(2)
C3 0.040(3) 0.069(3) 0.085(3) -0.020(3) 0.010(2) -0.014(2)
C4 0.041(3) 0.067(3) 0.110(4) -0.018(3) 0.003(3) -0.016(2)
C5 0.065(4) 0.076(3) 0.126(5) -0.047(4) 0.005(3) -0.004(3)
C6 0.067(4) 0.127(6) 0.114(5) -0.063(4) 0.009(4) 0.003(4)
C7 0.070(4) 0.126(5) 0.076(3) -0.033(3) 0.005(3) -0.022(3)
C8 0.065(4) 0.063(3) 0.170(6) -0.006(3) 0.028(4) -0.015(2)
C9 0.064(4) 0.068(3) 0.116(4) 0.019(3) 0.032(3) -0.005(3)
C10 0.095(5) 0.065(3) 0.127(5) 0.022(3) 0.047(4) -0.004(3)
C11 0.104(5) 0.094(4) 0.120(5) 0.035(4) 0.041(4) 0.031(4)
C12 0.106(5) 0.103(4) 0.083(4) 0.025(3) 0.016(3) 0.025(4)
C13 0.083(4) 0.091(4) 0.074(3) 0.018(3) 0.025(3) 0.016(3)
C14 0.065(4) 0.076(3) 0.104(4) 0.021(3) 0.041(3) 0.012(3)
C15 0.121(5) 0.121(5) 0.065(3) 0.007(3) 0.011(3) 0.032(4)
C16 0.084(4) 0.087(3) 0.055(3) -0.017(3) -0.004(3) 0.018(3)
C17 0.082(5) 0.094(4) 0.098(4) -0.004(3) -0.017(3) 0.022(4)
C18 0.066(4) 0.108(4) 0.122(5) -0.029(4) -0.016(4) 0.012(4)
C19 0.071(4) 0.076(3) 0.108(4) -0.021(3) -0.006(3) -0.010(3)
C20 0.070(4) 0.058(3) 0.082(3) -0.035(2) -0.002(3) 0.000(3)
C21 0.066(4) 0.076(3) 0.069(3) -0.038(3) 0.005(3) 0.007(3)
C22 0.074(3) 0.043(2) 0.114(4) -0.024(2) -0.005(3) 0.000(2)
C23 0.069(3) 0.044(2) 0.104(4) 0.001(3) 0.008(3) 0.004(2)
C24 0.093(5) 0.081(4) 0.136(6) 0.009(4) -0.005(4) -0.020(3)
C25 0.126(6) 0.119(5) 0.137(6) 0.044(4) 0.028(5) -0.032(4)
C26 0.111(5) 0.123(5) 0.091(4) 0.027(4) 0.004(4) -0.013(4)
C27 0.074(4) 0.072(3) 0.086(4) 0.014(3) 0.005(3) 0.000(3)
C28 0.067(3) 0.047(2) 0.080(3) -0.001(2) 0.004(3) 0.004(2)
C29 0.080(4) 0.143(5) 0.090(4) -0.038(4) -0.009(3) -0.005(4)
C30 0.105(5) 0.095(4) 0.054(3) -0.017(3) -0.007(3) 0.021(4)
C31 0.120(6) 0.149(6) 0.059(4) -0.029(4) -0.015(3) 0.050(5)
C32 0.188(9) 0.164(8) 0.063(4) -0.031(4) -0.007(5) 0.098(8)
C33 0.237(10) 0.087(4) 0.052(3) 0.009(3) 0.011(5) 0.076(6)
C34 0.154(6) 0.076(4) 0.045(3) 0.004(2) 0.021(3) 0.040(4)
C35 0.121(5) 0.067(3) 0.042(3) -0.007(2) 0.010(3) 0.030(3)
C36 0.210(8) 0.077(3) 0.061(4) 0.023(3) 0.057(4) 0.033(4)
C37 0.152(5) 0.052(3) 0.079(4) 0.024(3) 0.071(4) 0.023(3)
C38 0.170(7) 0.054(3) 0.116(5) 0.007(3) 0.089(5) 0.005(3)
C39 0.157(7) 0.062(3) 0.138(6) -0.019(4) 0.088(5) -0.021(4)
C40 0.105(5) 0.084(4) 0.122(5) -0.015(3) 0.066(4) -0.019(4)
C41 0.092(4) 0.075(3) 0.100(4) 0.005(3) 0.061(4) 0.005(3)
C42 0.111(5) 0.072(3) 0.071(3) -0.009(3) 0.058(3) -0.009(3)
C43 0.081(4) 0.116(4) 0.115(5) -0.011(4) 0.044(3) -0.020(4)
C44 0.082(4) 0.092(4) 0.085(4) 0.002(3) 0.005(3) 0.018(3)
C45 0.098(5) 0.131(5) 0.110(5) 0.001(4) 0.021(4) 0.027(4)
C46 0.126(6) 0.139(6) 0.082(5) 0.003(4) -0.010(4) 0.057(5)
C47 0.136(7) 0.120(5) 0.092(5) 0.027(4) 0.016(4) 0.029(5)
C48 0.097(4) 0.081(3) 0.078(4) 0.023(3) 0.008(3) 0.028(3)
C49 0.084(4) 0.079(3) 0.078(4) 0.022(3) 0.026(3) 0.031(3)
C50 0.136(6) 0.077(3) 0.106(4) 0.048(3) 0.040(4) 0.016(4)
C51 0.102(4) 0.058(3) 0.087(4) 0.016(3) 0.045(3) -0.013(3)
C52 0.115(5) 0.109(4) 0.086(4) 0.004(3) 0.042(4) -0.027(4)
C53 0.113(5) 0.115(5) 0.096(5) -0.032(4) 0.063(4) -0.035(4)
C54 0.071(4) 0.100(4) 0.121(5) -0.024(4) 0.040(4) -0.018(3)
C55 0.067(4) 0.076(3) 0.094(4) -0.018(3) 0.026(3) -0.022(3)
C56 0.105(4) 0.056(3) 0.076(3) 0.000(3) 0.035(3) -0.020(3)
C57 0.069(3) 0.061(2) 0.051(2) 0.013(2) 0.009(2) -0.011(2)
C58 0.074(3) 0.088(3) 0.043(2) 0.012(2) 0.000(2) -0.006(3)
C59 0.073(3) 0.100(3) 0.052(3) 0.005(2) -0.009(2) -0.018(3)
C60 0.057(3) 0.080(3) 0.055(3) 0.004(2) 0.002(2) -0.021(2)
C61 0.046(2) 0.044(2) 0.044(2) -0.0005(17) 0.0135(18) -0.0054(18)
C62 0.075(4) 0.140(5) 0.083(4) 0.026(3) -0.012(3) -0.059(3)
C63 0.078(4) 0.117(4) 0.097(4) 0.037(3) 0.004(3) -0.044(3)
C64 0.052(3) 0.070(3) 0.064(3) 0.010(2) 0.016(2) -0.017(2)
C65 0.043(2) 0.0445(19) 0.044(2) -0.0018(17) 0.0143(18) 0.0032(18)
C66 0.062(3) 0.076(3) 0.078(3) 0.031(2) 0.028(3) -0.008(2)
C67 0.071(3) 0.083(3) 0.058(3) 0.028(2) 0.023(3) -0.004(3)
C68 0.066(3) 0.070(3) 0.048(2) 0.008(2) 0.010(2) -0.003(2)
C69 0.051(3) 0.078(3) 0.065(3) 0.002(2) 0.018(2) -0.017(2)
C70 0.070(3) 0.068(3) 0.080(3) -0.020(2) 0.024(3) 0.002(3)
C71 0.071(3) 0.054(3) 0.090(3) -0.015(2) 0.016(3) -0.001(2)
C72 0.059(3) 0.050(2) 0.068(3) -0.016(2) 0.014(2) -0.005(2)
C73 0.049(3) 0.053(2) 0.046(2) -0.0046(18) 0.0079(19) -0.0160(19)
C74 0.045(2) 0.045(2) 0.044(2) -0.0008(17) 0.0051(18) -0.0101(18)
C75 0.087(4) 0.046(2) 0.094(3) -0.008(2) 0.029(3) -0.008(2)
C76 0.085(4) 0.050(2) 0.073(3) 0.002(2) 0.023(3) -0.016(2)
C77 0.055(3) 0.051(2) 0.044(2) 0.0033(18) 0.009(2) -0.008(2)
C78 0.069(3) 0.063(3) 0.055(3) 0.011(2) 0.019(2) -0.014(2)
C79 0.066(3) 0.071(3) 0.067(3) 0.008(2) 0.028(2) -0.004(2)
C80 0.061(3) 0.045(2) 0.076(3) 0.000(2) 0.020(2) 0.001(2)
C81 0.076(3) 0.075(3) 0.066(3) -0.019(2) 0.029(3) -0.011(2)
C82 0.109(5) 0.095(4) 0.053(3) -0.020(3) 0.029(3) -0.025(3)
C83 0.093(4) 0.081(3) 0.051(3) 0.001(2) 0.018(3) -0.007(3)
C84 0.070(3) 0.067(3) 0.047(3) 0.007(2) 0.007(2) -0.013(2)
C85 0.049(3) 0.055(2) 0.059(3) 0.002(2) 0.015(2) -0.007(2)
C86 0.087(4) 0.082(3) 0.063(3) 0.013(3) -0.003(3) -0.007(3)
C87 0.069(4) 0.078(3) 0.084(4) 0.019(3) 0.006(3) 0.004(2)
C88 0.065(3) 0.052(2) 0.060(3) 0.005(2) 0.023(2) -0.002(2)
C89 0.041(2) 0.067(2) 0.037(2) 0.0044(19) 0.0088(18) -0.013(2)
C90 0.077(4) 0.060(3) 0.084(3) 0.015(2) 0.030(3) 0.007(2)
C91 0.083(4) 0.062(3) 0.067(3) 0.005(2) 0.028(3) 0.004(3)
C92 0.084(3) 0.0384(19) 0.044(2) -0.0087(17) 0.028(2) -0.002(2)
N1 0.055(2) 0.0500(17) 0.0406(18) 0.0020(14) 0.0099(16) -0.0028(15)
N2 0.050(2) 0.0491(17) 0.0393(17) 0.0061(14) 0.0091(14) -0.0066(15)
N3 0.064(2) 0.0567(19) 0.056(2) 0.0050(16) 0.0164(18) -0.0107(16)
N4 0.064(3) 0.063(2) 0.055(2) -0.0064(17) 0.0228(18) -0.0081(18)
N5 0.049(2) 0.0469(18) 0.058(2) 0.0046(15) 0.0157(17) -0.0031(15)
N6 0.055(2) 0.063(2) 0.055(2) -0.0073(16) 0.0156(18) -0.0161(17)
O1 0.069(2) 0.087(2) 0.128(3) 0.003(2) 0.026(2) 0.0117(19)
O2 0.083(3) 0.076(2) 0.082(2) -0.0239(16) 0.0211(18) 0.0132(17)
O3 0.065(2) 0.0603(17) 0.087(2) -0.0113(16) 0.0098(17) 0.0006(15)
O4 0.058(2) 0.079(2) 0.120(3) -0.0075(18) 0.030(2) -0.0006(16)
O5 0.125(3) 0.0558(17) 0.079(2) 0.0007(15) 0.033(2) 0.0147(19)
O8 0.151(4) 0.0624(19) 0.098(3) -0.0091(18) 0.047(2) 0.004(2)
O6 0.149(4) 0.061(2) 0.089(2) -0.0124(18) 0.039(2) 0.013(2)
O7 0.103(3) 0.086(2) 0.078(2) 0.0105(18) 0.023(2) 0.005(2)

loop_
_atom_type_symbol
_atom_type_description
_atom_type_scat_dispersion_real
_atom_type_scat_dispersion_imag
_atom_type_scat_source
C C 0.0033 0.0016 'International Tables Vol C Tables 4.2.6.8 and 6.1.1.4'
H H 0.0000 0.0000 'International Tables Vol C Tables 4.2.6.8 and 6.1.1.4'
N N 0.0061 0.0033 'International Tables Vol C Tables 4.2.6.8 and 6.1.1.4'
O O 0.0106 0.0060 'International Tables Vol C Tables 4.2.6.8 and 6.1.1.4'
Mn Mn 0.3368 0.7283 'International Tables Vol C Tables 4.2.6.8 and 6.1.1.4'

loop_
_geom_angle_atom_site_label_1
_geom_angle_atom_site_label_2
_geom_angle_atom_site_label_3
_geom_angle
N3 Mn1 N2 108.21(12)
N3 Mn1 N6 154.59(12)
N2 Mn1 N6 93.26(11)
N3 Mn1 N4 75.69(12)
N2 Mn1 N4 158.54(11)
N6 Mn1 N4 89.36(12)
N3 Mn1 N1 86.34(11)
N2 Mn1 N1 73.42(10)
N6 Mn1 N1 113.42(12)
N4 Mn1 N1 85.99(11)
N3 Mn1 N5 89.36(11)
N2 Mn1 N5 97.45(11)
N6 Mn1 N5 74.13(12)
N4 Mn1 N5 103.75(11)
N1 Mn1 N5 168.06(11)
C27 C1 C2 111.2(4)
C27 C1 H1A 109.4
C2 C1 H1A 109.4
C27 C1 H1B 109.4
C2 C1 H1B 109.4
H1A C1 H1B 108.0
C3 C2 C7 118.5(5)
C3 C2 C1 122.4(5)
C7 C2 C1 119.2(5)
O4 C3 C2 120.0(4)
O4 C3 C4 118.0(5)
C2 C3 C4 122.0(5)
C5 C4 C3 117.4(5)
C5 C4 C8 120.4(5)
C3 C4 C8 122.2(5)
C6 C5 C4 121.2(5)
C6 C5 H5 119.4
C4 C5 H5 119.4
C5 C6 C7 120.4(6)
C5 C6 H6 119.8
C7 C6 H6 119.8
C6 C7 C2 120.3(6)
C6 C7 H7 119.8
C2 C7 H7 119.8
C4 C8 C9 113.3(4)
C4 C8 H8A 108.9
C9 C8 H8A 108.9
C4 C8 H8B 108.9
C9 C8 H8B 108.9
H8A C8 H8B 107.7
C10 C9 C14 118.2(5)
C10 C9 C8 121.3(5)
C14 C9 C8 120.4(4)
C11 C10 C9 120.1(6)
C11 C10 H10 120.0
C9 C10 H10 120.0
C12 C11 C10 120.4(5)
C12 C11 H11 119.8
C10 C11 H11 119.8
C11 C12 C13 121.7(6)
C11 C12 H12 119.2
C13 C12 H12 119.2
C12 C13 C14 117.9(5)
C12 C13 C15 120.8(5)
C14 C13 C15 121.3(5)
O1 C14 C13 121.9(5)
O1 C14 C9 116.6(5)
C13 C14 C9 121.6(5)
C16 C15 C13 115.6(4)
C16 C15 H15A 108.4
C13 C15 H15A 108.4
C16 C15 H15B 108.4
C13 C15 H15B 108.4
H15A C15 H15B 107.5
C17 C16 C21 117.4(5)
C17 C16 C15 121.8(5)
C21 C16 C15 120.7(5)
C16 C17 C18 122.6(5)
C16 C17 H17 118.7
C18 C17 H17 118.7
C17 C18 C19 120.0(6)
C17 C18 H18 120.0
C19 C18 H18 120.0
C18 C19 C20 120.3(6)
C18 C19 H19 119.8
C20 C19 H19 119.8
C19 C20 C21 119.0(5)
C19 C20 C22 120.6(5)
C21 C20 C22 120.4(5)
O2 C21 C20 118.9(5)
O2 C21 C16 120.5(5)
C20 C21 C16 120.6(5)
C23 C22 C20 114.2(3)
C23 C22 H22A 108.7
C20 C22 H22A 108.7
C23 C22 H22B 108.7
C20 C22 H22B 108.7
H22A C22 H22B 107.6
C24 C23 C28 117.7(5)
C24 C23 C22 118.6(5)
C28 C23 C22 123.7(5)
C23 C24 C25 122.7(6)
C23 C24 H24 118.7
C25 C24 H24 118.7
C24 C25 C26 118.4(6)
C24 C25 H25 120.8
C26 C25 H25 120.8
C27 C26 C25 120.7(6)
C27 C26 H26 119.7
C25 C26 H26 119.7
C26 C27 C28 119.2(5)
C26 C27 C1 120.0(5)
C28 C27 C1 120.6(5)
O3 C28 C23 121.9(4)
O3 C28 C27 116.8(4)
C23 C28 C27 121.2(5)
C30 C29 C55 113.6(4)
C30 C29 H29A 108.8
C55 C29 H29A 108.8
C30 C29 H29B 108.8
C55 C29 H29B 108.8
H29A C29 H29B 107.7
C35 C30 C31 119.7(6)
C35 C30 C29 121.2(5)
C31 C30 C29 119.1(7)
C32 C31 C30 120.6(8)
C32 C31 H31 119.7
C30 C31 H31 119.7
C31 C32 C33 119.9(8)
C31 C32 H32 120.1
C33 C32 H32 120.1
C32 C33 C34 121.7(8)
C32 C33 H33 119.2
C34 C33 H33 119.2
C35 C34 C33 117.8(7)
C35 C34 C36 120.4(5)
C33 C34 C36 121.8(6)
O5 C35 C30 119.1(5)
O5 C35 C34 120.5(6)
C30 C35 C34 120.4(5)
C37 C36 C34 113.6(4)
C37 C36 H36A 108.8
C34 C36 H36A 108.8
C37 C36 H36B 108.8
C34 C36 H36B 108.8
H36A C36 H36B 107.7
C38 C37 C42 116.2(6)
C38 C37 C36 123.1(5)
C42 C37 C36 120.7(5)
C39 C38 C37 122.4(6)
C39 C38 H38 118.8
C37 C38 H38 118.8
C40 C39 C38 120.6(6)
C40 C39 H39 119.7
C38 C39 H39 119.7
C39 C40 C41 119.1(6)
C39 C40 H40 120.4
C41 C40 H40 120.4
C42 C41 C40 120.1(5)
C42 C41 C43 120.3(5)
C40 C41 C43 119.6(6)
O6 C42 C41 118.9(5)
O6 C42 C37 119.6(5)
C41 C42 C37 121.5(5)
C41 C43 C44 115.6(4)
C41 C43 H43A 108.4
C44 C43 H43A 108.4
C41 C43 H43B 108.4
C44 C43 H43B 108.4
H43A C43 H43B 107.4
C45 C44 C49 118.5(6)
C45 C44 C43 119.3(6)
C49 C44 C43 121.9(5)
C44 C45 C46 120.8(7)
C44 C45 H45 119.6
C46 C45 H45 119.6
C47 C46 C45 119.9(6)
C47 C46 H46 120.0
C45 C46 H46 120.0
C48 C47 C46 120.2(7)
C48 C47 H47 119.9
C46 C47 H47 119.9
C47 C48 C49 120.2(6)
C47 C48 C50 118.6(6)
C49 C48 C50 121.0(5)
O7 C49 C48 116.7(6)
O7 C49 C44 122.9(5)
C48 C49 C44 120.3(5)
C48 C50 C51 112.5(4)
C48 C50 H50A 109.1
C51 C50 H50A 109.1
C48 C50 H50B 109.1
C51 C50 H50B 109.1
H50A C50 H50B 107.8
C52 C51 C56 118.8(6)
C52 C51 C50 119.7(6)
C56 C51 C50 121.4(5)
C51 C52 C53 121.8(6)
C51 C52 H52 119.1
C53 C52 H52 119.1
C54 C53 C52 119.3(5)
C54 C53 H53 120.4
C52 C53 H53 120.4
C55 C54 C53 120.3(6)
C55 C54 H54 119.9
C53 C54 H54 119.9
C54 C55 C56 118.1(5)
C54 C55 C29 120.6(5)
C56 C55 C29 121.3(5)
O8 C56 C51 119.4(5)
O8 C56 C55 118.9(5)
C51 C56 C55 121.7(5)
N2 C57 C58 123.9(4)
N2 C57 H57 118.0
C58 C57 H57 118.0
C59 C58 C57 119.3(4)
C59 C58 H58 120.4
C57 C58 H58 120.4
C58 C59 C60 119.1(4)
C58 C59 H59 120.4
C60 C59 H59 120.4
C61 C60 C59 117.6(4)
C61 C60 C62 119.4(4)
C59 C60 C62 122.9(4)
N2 C61 C60 122.8(3)
N2 C61 C65 118.3(3)
C60 C61 C65 118.9(3)
C63 C62 C60 121.4(4)
C63 C62 H62 119.3
C60 C62 H62 119.3
C62 C63 C64 121.5(4)
C62 C63 H63 119.3
C64 C63 H63 119.3
C66 C64 C65 117.7(4)
C66 C64 C63 123.3(4)
C65 C64 C63 119.0(4)
N1 C65 C64 123.0(3)
N1 C65 C61 117.3(3)
C64 C65 C61 119.7(3)
C67 C66 C64 119.2(4)
C67 C66 H66 120.4
C64 C66 H66 120.4
C66 C67 C68 120.2(4)
C66 C67 H67 119.9
C68 C67 H67 119.9
N1 C68 C67 122.9(4)
N1 C68 H68 118.5
C67 C68 H68 118.5
N6 C69 C70 123.3(4)
N6 C69 H69 118.4
C70 C69 H69 118.4
C71 C70 C69 119.3(4)
C71 C70 H70 120.3
C69 C70 H70 120.3
C70 C71 C72 119.6(4)
C70 C71 H71 120.2
C72 C71 H71 120.2
C73 C72 C71 119.0(4)
C73 C72 C75 118.9(4)
C71 C72 C75 122.2(4)
N6 C73 C72 121.1(4)
N6 C73 C74 118.6(3)
C72 C73 C74 120.3(3)
N5 C74 C77 122.2(4)
N5 C74 C73 118.8(3)
C77 C74 C73 119.1(3)
C76 C75 C72 121.0(4)
C76 C75 H75 119.5
C72 C75 H75 119.5
C75 C76 C77 121.7(4)
C75 C76 H76 119.2
C77 C76 H76 119.2
C78 C77 C74 117.3(3)
C78 C77 C76 123.8(4)
C74 C77 C76 119.0(4)
C79 C78 C77 120.4(4)
C79 C78 H78 119.8
C77 C78 H78 119.8
C78 C79 C80 118.4(4)
C78 C79 H79 120.8
C80 C79 H79 120.8
N5 C80 C79 123.5(4)
N5 C80 H80 118.3
C79 C80 H80 118.3
N4 C81 C82 122.3(5)
N4 C81 H81 118.8
C82 C81 H81 118.8
C83 C82 C81 119.1(4)
C83 C82 H82 120.5
C81 C82 H82 120.5
C84 C83 C82 120.0(4)
C84 C83 H83 120.0
C82 C83 H83 120.0
C83 C84 C85 119.1(5)
C83 C84 C86 122.3(4)
C85 C84 C86 118.6(4)
N4 C85 C84 120.8(4)
N4 C85 C89 119.0(4)
C84 C85 C89 120.0(4)
C87 C86 C84 120.6(4)
C87 C86 H86 119.7
C84 C86 H86 119.7
C86 C87 C88 120.8(5)
C86 C87 H87 119.6
C88 C87 H87 119.6
C89 C88 C90 119.1(4)
C89 C88 C87 119.3(4)
C90 C88 C87 121.6(4)
N3 C89 C88 121.4(4)
N3 C89 C85 118.2(4)
C88 C89 C85 120.3(4)
C91 C90 C88 118.5(4)
C91 C90 H90 120.8
C88 C90 H90 120.8
C90 C91 C92 120.7(4)
C90 C91 H91 119.6
C92 C91 H91 119.6
N3 C92 C91 120.9(4)
N3 C92 H92 119.6
C91 C92 H92 119.6
C68 N1 C65 116.9(3)
C68 N1 Mn1 127.8(3)
C65 N1 Mn1 115.1(2)
C57 N2 C61 117.1(3)
C57 N2 Mn1 126.7(3)
C61 N2 Mn1 115.9(2)
C92 N3 C89 119.4(4)
C92 N3 Mn1 125.9(3)
C89 N3 Mn1 114.4(3)
C81 N4 C85 118.5(4)
C81 N4 Mn1 128.2(3)
C85 N4 Mn1 112.7(2)
C80 N5 C74 118.2(3)
C80 N5 Mn1 128.0(2)
C74 N5 Mn1 113.4(2)
C69 N6 C73 117.8(3)
C69 N6 Mn1 127.6(3)
C73 N6 Mn1 114.6(3)
C21 O2 H2 109.5
C28 O3 H3 109.5
C3 O4 H4 111.6
C35 O5 H5A 109.5
C42 O6 H6A 117(5)
C49 O7 H7A 96(4)

loop_
_geom_bond_atom_site_label_1
_geom_bond_atom_site_label_2
_geom_bond_distance
Mn1 N3 2.204(3)
Mn1 N2 2.232(3)
Mn1 N6 2.240(3)
Mn1 N4 2.250(3)
Mn1 N1 2.281(3)
Mn1 N5 2.295(3)
C1 C27 1.517(7)
C1 C2 1.528(7)
C1 H1A 0.9700
C1 H1B 0.9700
C2 C3 1.372(6)
C2 C7 1.385(7)
C3 O4 1.365(5)
C3 C4 1.413(6)
C4 C5 1.377(7)
C4 C8 1.506(7)
C5 C6 1.370(8)
C5 H5 0.9300
C6 C7 1.384(8)
C6 H6 0.9300
C7 H7 0.9300
C8 C9 1.521(7)
C8 H8A 0.9700
C8 H8B 0.9700
C9 C10 1.395(7)
C9 C14 1.397(7)
C10 C11 1.379(8)
C10 H10 0.9300
C11 C12 1.359(8)
C11 H11 0.9300
C12 C13 1.384(7)
C12 H12 0.9300
C13 C14 1.386(7)
C13 C15 1.524(7)
C14 O1 1.362(5)
C15 C16 1.503(7)
C15 H15A 0.9700
C15 H15B 0.9700
C16 C17 1.360(7)
C16 C21 1.418(7)
C17 C18 1.366(8)
C17 H17 0.9300
C18 C19 1.371(7)
C18 H18 0.9300
C19 C20 1.384(7)
C19 H19 0.9300
C20 C21 1.391(7)
C20 C22 1.521(6)
C21 O2 1.348(5)
C22 C23 1.495(6)
C22 H22A 0.9700
C22 H22B 0.9700
C23 C24 1.369(8)
C23 C28 1.395(6)
C24 C25 1.373(8)
C24 H24 0.9300
C25 C26 1.407(8)
C25 H25 0.9300
C26 C27 1.362(7)
C26 H26 0.9300
C27 C28 1.396(6)
C28 O3 1.341(5)
C29 C30 1.504(8)
C29 C55 1.518(7)
C29 H29A 0.9700
C29 H29B 0.9700
C30 C35 1.375(8)
C30 C31 1.404(8)
C31 C32 1.344(10)
C31 H31 0.9300
C32 C33 1.354(11)
C32 H32 0.9300
C33 C34 1.415(8)
C33 H33 0.9300
C34 C35 1.377(7)
C34 C36 1.497(8)
C35 O5 1.366(5)
C36 C37 1.476(8)
C36 H36A 0.9700
C36 H36B 0.9700
C37 C38 1.395(7)
C37 C42 1.400(7)
C38 C39 1.367(9)
C38 H38 0.9300
C39 C40 1.352(8)
C39 H39 0.9300
C40 C41 1.404(7)
C40 H40 0.9300
C41 C42 1.367(7)
C41 C43 1.504(7)
C42 O6 1.351(5)
C43 C44 1.519(7)
C43 H43A 0.9700
C43 H43B 0.9700
C44 C45 1.372(8)
C44 C49 1.410(7)
C45 C46 1.397(9)
C45 H45 0.9300
C46 C47 1.388(9)
C46 H46 0.9300
C47 C48 1.361(8)
C47 H47 0.9300
C48 C49 1.394(7)
C48 C50 1.513(8)
C49 O7 1.307(6)
C50 C51 1.538(8)
C50 H50A 0.9700
C50 H50B 0.9700
C51 C52 1.359(7)
C51 C56 1.374(7)
C52 C53 1.395(8)
C52 H52 0.9300
C53 C54 1.393(8)
C53 H53 0.9300
C54 C55 1.386(7)
C54 H54 0.9300
C55 C56 1.416(7)
C56 O8 1.365(6)
C57 N2 1.328(4)
C57 C58 1.380(6)
C57 H57 0.9300
C58 C59 1.362(6)
C58 H58 0.9300
C59 C60 1.407(6)
C59 H59 0.9300
C60 C61 1.397(5)
C60 C62 1.425(6)
C61 N2 1.359(4)
C61 C65 1.434(5)
C62 C63 1.326(6)
C62 H62 0.9300
C63 C64 1.414(6)
C63 H63 0.9300
C64 C66 1.396(6)
C64 C65 1.407(5)
C65 N1 1.350(4)
C66 C67 1.345(6)
C66 H66 0.9300
C67 C68 1.389(6)
C67 H67 0.9300
C68 N1 1.340(5)
C68 H68 0.9300
C69 N6 1.349(5)
C69 C70 1.390(6)
C69 H69 0.9300
C70 C71 1.342(6)
C70 H70 0.9300
C71 C72 1.409(6)
C71 H71 0.9300
C72 C73 1.400(5)
C72 C75 1.435(6)
C73 N6 1.368(5)
C73 C74 1.431(5)
C74 N5 1.344(4)
C74 C77 1.416(5)
C75 C76 1.339(6)
C75 H75 0.9300
C76 C77 1.425(5)
C76 H76 0.9300
C77 C78 1.397(6)
C78 C79 1.348(5)
C78 H78 0.9300
C79 C80 1.401(6)
C79 H79 0.9300
C80 N5 1.322(5)
C80 H80 0.9300
C81 N4 1.324(5)
C81 C82 1.392(6)
C81 H81 0.9300
C82 C83 1.359(7)
C82 H82 0.9300
C83 C84 1.355(6)
C83 H83 0.9300
C84 C85 1.405(5)
C84 C86 1.434(6)
C85 N4 1.361(5)
C85 C89 1.426(5)
C86 C87 1.363(6)
C86 H86 0.9300
C87 C88 1.433(6)
C87 H87 0.9300
C88 C89 1.383(5)
C88 C90 1.396(6)
C89 N3 1.367(5)
C90 C91 1.366(6)
C90 H90 0.9300
C91 C92 1.391(6)
C91 H91 0.9300
C92 N3 1.333(4)
C92 H92 0.9300
O2 H2 0.8200
O3 H3 0.8200
O4 H4 0.8558
O5 H5A 0.8200
O6 H6A 0.83(2)
O7 H7A 0.81(2)

loop_
_geom_hbond_atom_site_label_D
_geom_hbond_atom_site_label_H
_geom_hbond_atom_site_label_A
_geom_hbond_distance_DH
_geom_hbond_distance_HA
_geom_hbond_distance_DA
_geom_hbond_angle_DHA
O2 H2 O1 0.82 1.97 2.517(5) 123.5
O3 H3 O2 0.82 1.77 2.495(4) 146.5
O4 H4 O3 0.86 1.97 2.757(4) 151.9
O5 H5A O8 0.82 1.99 2.741(4) 152.3
O7 H7A O6 0.81(2) 1.79(3) 2.515(5) 148(6)
O6 H6A O5 0.83(2) 1.71(4) 2.493(6) 156(7)

loop_
_geom_torsion_atom_site_label_1
_geom_torsion_atom_site_label_2
_geom_torsion_atom_site_label_3
_geom_torsion_atom_site_label_4
_geom_torsion
C27 C1 C2 C3 103.9(5)
C27 C1 C2 C7 -75.7(5)
C7 C2 C3 O4 -177.5(4)
C1 C2 C3 O4 2.9(6)
C7 C2 C3 C4 2.6(6)
C1 C2 C3 C4 -177.0(4)
O4 C3 C4 C5 175.3(4)
C2 C3 C4 C5 -4.9(6)
O4 C3 C4 C8 -6.3(6)
C2 C3 C4 C8 173.5(4)
C3 C4 C5 C6 3.2(7)
C8 C4 C5 C6 -175.3(5)
C4 C5 C6 C7 0.7(8)
C5 C6 C7 C2 -3.1(8)
C3 C2 C7 C6 1.4(7)
C1 C2 C7 C6 -179.0(4)
C5 C4 C8 C9 73.9(6)
C3 C4 C8 C9 -104.5(5)
C4 C8 C9 C10 -101.4(5)
C4 C8 C9 C14 75.3(6)
C14 C9 C10 C11 -0.4(8)
C8 C9 C10 C11 176.3(5)
C9 C10 C11 C12 -1.3(9)
C10 C11 C12 C13 0.6(9)
C11 C12 C13 C14 1.8(8)
C11 C12 C13 C15 -178.7(5)
C12 C13 C14 O1 175.6(4)
C15 C13 C14 O1 -3.9(7)
C12 C13 C14 C9 -3.6(7)
C15 C13 C14 C9 176.9(5)
C10 C9 C14 O1 -176.3(4)
C8 C9 C14 O1 6.9(7)
C10 C9 C14 C13 2.9(7)
C8 C9 C14 C13 -173.9(5)
C12 C13 C15 C16 103.3(6)
C14 C13 C15 C16 -77.2(7)
C13 C15 C16 C17 -88.0(6)
C13 C15 C16 C21 91.1(6)
C21 C16 C17 C18 2.6(7)
C15 C16 C17 C18 -178.3(5)
C16 C17 C18 C19 -2.2(9)
C17 C18 C19 C20 1.8(8)
C18 C19 C20 C21 -2.1(7)
C18 C19 C20 C22 178.3(4)
C19 C20 C21 O2 -177.7(4)
C22 C20 C21 O2 1.9(6)
C19 C20 C21 C16 2.6(6)
C22 C20 C21 C16 -177.7(4)
C17 C16 C21 O2 177.5(4)
C15 C16 C21 O2 -1.7(6)
C17 C16 C21 C20 -2.9(6)
C15 C16 C21 C20 178.0(4)
C19 C20 C22 C23 88.7(5)
C21 C20 C22 C23 -90.9(5)
C20 C22 C23 C24 -102.3(5)
C20 C22 C23 C28 75.2(6)
C28 C23 C24 C25 -0.1(8)
C22 C23 C24 C25 177.6(5)
C23 C24 C25 C26 1.3(10)
C24 C25 C26 C27 -1.5(10)
C25 C26 C27 C28 0.6(9)
C25 C26 C27 C1 -176.3(5)
C2 C1 C27 C26 105.3(6)
C2 C1 C27 C28 -71.6(6)
C24 C23 C28 O3 -179.3(4)
C22 C23 C28 O3 3.1(6)
C24 C23 C28 C27 -0.8(7)
C22 C23 C28 C27 -178.4(4)
C26 C27 C28 O3 179.1(5)
C1 C27 C28 O3 -4.0(6)
C26 C27 C28 C23 0.5(7)
C1 C27 C28 C23 177.4(4)
C55 C29 C30 C35 73.5(6)
C55 C29 C30 C31 -106.5(6)
C35 C30 C31 C32 -0.2(8)
C29 C30 C31 C32 179.9(5)
C30 C31 C32 C33 -1.0(10)
C31 C32 C33 C34 0.3(10)
C32 C33 C34 C35 1.6(8)
C32 C33 C34 C36 -177.9(6)
C31 C30 C35 O5 -178.1(4)
C29 C30 C35 O5 1.9(7)
C31 C30 C35 C34 2.1(7)
C29 C30 C35 C34 -178.0(4)
C33 C34 C35 O5 177.5(4)
C36 C34 C35 O5 -3.0(7)
C33 C34 C35 C30 -2.7(7)
C36 C34 C35 C30 176.8(5)
C35 C34 C36 C37 -77.9(6)
C33 C34 C36 C37 101.6(5)
C34 C36 C37 C38 -82.6(6)
C34 C36 C37 C42 96.0(6)
C42 C37 C38 C39 -0.7(8)
C36 C37 C38 C39 178.0(6)
C37 C38 C39 C40 3.3(9)
C38 C39 C40 C41 -2.8(9)
C39 C40 C41 C42 -0.1(8)
C39 C40 C41 C43 178.4(5)
C40 C41 C42 O6 -176.4(4)
C43 C41 C42 O6 5.1(7)
C40 C41 C42 C37 2.7(7)
C43 C41 C42 C37 -175.8(4)
C38 C37 C42 O6 176.9(4)
C36 C37 C42 O6 -1.8(7)
C38 C37 C42 C41 -2.3(7)
C36 C37 C42 C41 179.0(5)
C42 C41 C43 C44 -91.9(6)
C40 C41 C43 C44 89.6(6)
C41 C43 C44 C45 -100.0(6)
C41 C43 C44 C49 73.9(7)
C49 C44 C45 C46 0.5(8)
C43 C44 C45 C46 174.7(5)
C44 C45 C46 C47 -1.3(9)
C45 C46 C47 C48 0.5(10)
C46 C47 C48 C49 1.1(9)
C46 C47 C48 C50 -175.2(5)
C47 C48 C49 O7 175.4(5)
C50 C48 C49 O7 -8.3(7)
C47 C48 C49 C44 -2.0(7)
C50 C48 C49 C44 174.2(5)
C45 C44 C49 O7 -176.1(5)
C43 C44 C49 O7 9.9(8)
C45 C44 C49 C48 1.2(7)
C43 C44 C49 C48 -172.9(5)
C47 C48 C50 C51 98.5(6)
C49 C48 C50 C51 -77.7(6)
C48 C50 C51 C52 -74.6(6)
C48 C50 C51 C56 101.7(6)
C56 C51 C52 C53 -2.0(8)
C50 C51 C52 C53 174.3(5)
C51 C52 C53 C54 0.6(8)
C52 C53 C54 C55 -0.1(8)
C53 C54 C55 C56 1.1(7)
C53 C54 C55 C29 -177.7(5)
C30 C29 C55 C54 77.8(6)
C30 C29 C55 C56 -101.0(6)
C52 C51 C56 O8 -176.3(4)
C50 C51 C56 O8 7.4(6)
C52 C51 C56 C55 3.1(7)
C50 C51 C56 C55 -173.2(4)
C54 C55 C56 O8 176.7(4)
C29 C55 C56 O8 -4.5(7)
C54 C55 C56 C51 -2.7(7)
C29 C55 C56 C51 176.1(5)
N2 C57 C58 C59 0.2(7)
C57 C58 C59 C60 0.1(7)
C58 C59 C60 C61 1.0(7)
C58 C59 C60 C62 -179.9(5)
C59 C60 C61 N2 -2.4(6)
C62 C60 C61 N2 178.4(4)
C59 C60 C61 C65 177.6(4)
C62 C60 C61 C65 -1.6(6)
C61 C60 C62 C63 -0.4(9)
C59 C60 C62 C63 -179.5(6)
C60 C62 C63 C64 1.4(10)
C62 C63 C64 C66 179.5(5)
C62 C63 C64 C65 -0.4(8)
C66 C64 C65 N1 -2.8(6)
C63 C64 C65 N1 177.1(4)
C66 C64 C65 C61 178.6(4)
C63 C64 C65 C61 -1.5(6)
N2 C61 C65 N1 3.8(5)
C60 C61 C65 N1 -176.2(3)
N2 C61 C65 C64 -177.5(3)
C60 C61 C65 C64 2.5(5)
C65 C64 C66 C67 0.2(7)
C63 C64 C66 C67 -179.7(5)
C64 C66 C67 C68 1.9(7)
C66 C67 C68 N1 -1.7(7)
N6 C69 C70 C71 -1.5(6)
C69 C70 C71 C72 -0.1(6)
C70 C71 C72 C73 1.7(6)
C70 C71 C72 C75 -176.9(4)
C71 C72 C73 N6 -1.8(6)
C75 C72 C73 N6 176.8(4)
C71 C72 C73 C74 177.4(4)
C75 C72 C73 C74 -4.0(6)
N6 C73 C74 N5 4.0(5)
C72 C73 C74 N5 -175.1(3)
N6 C73 C74 C77 -177.1(3)
C72 C73 C74 C77 3.7(5)
C73 C72 C75 C76 0.9(7)
C71 C72 C75 C76 179.5(4)
C72 C75 C76 C77 2.6(7)
N5 C74 C77 C78 -1.8(5)
C73 C74 C77 C78 179.4(3)
N5 C74 C77 C76 178.5(3)
C73 C74 C77 C76 -0.3(5)
C75 C76 C77 C78 177.4(4)
C75 C76 C77 C74 -2.9(6)
C74 C77 C78 C79 3.1(6)
C76 C77 C78 C79 -177.3(4)
C77 C78 C79 C80 -2.7(6)
C78 C79 C80 N5 1.0(6)
N4 C81 C82 C83 4.3(7)
C81 C82 C83 C84 -3.2(7)
C82 C83 C84 C85 -0.1(7)
C82 C83 C84 C86 -179.0(4)
C83 C84 C85 N4 2.6(6)
C86 C84 C85 N4 -178.4(4)
C83 C84 C85 C89 -172.5(4)
C86 C84 C85 C89 6.4(6)
C83 C84 C86 C87 172.7(4)
C85 C84 C86 C87 -6.2(7)
C84 C86 C87 C88 1.1(7)
C86 C87 C88 C89 3.9(6)
C86 C87 C88 C90 -174.3(4)
C90 C88 C89 N3 -1.0(6)
C87 C88 C89 N3 -179.2(3)
C90 C88 C89 C85 174.7(3)
C87 C88 C89 C85 -3.6(6)
N4 C85 C89 N3 -1.1(5)
C84 C85 C89 N3 174.2(3)
N4 C85 C89 C88 -176.8(3)
C84 C85 C89 C88 -1.6(5)
C89 C88 C90 C91 -0.1(6)
C87 C88 C90 C91 178.2(4)
C88 C90 C91 C92 0.2(6)
C90 C91 C92 N3 0.7(6)
C67 C68 N1 C65 -0.8(6)
C67 C68 N1 Mn1 -175.6(3)
C64 C65 N1 C68 3.0(5)
C61 C65 N1 C68 -178.3(3)
C64 C65 N1 Mn1 178.5(3)
C61 C65 N1 Mn1 -2.8(4)
N3 Mn1 N1 C68 65.7(3)
N2 Mn1 N1 C68 176.0(3)
N6 Mn1 N1 C68 -97.7(3)
N4 Mn1 N1 C68 -10.2(3)
N5 Mn1 N1 C68 134.9(5)
N3 Mn1 N1 C65 -109.2(2)
N2 Mn1 N1 C65 1.0(2)
N6 Mn1 N1 C65 87.3(2)
N4 Mn1 N1 C65 174.9(3)
N5 Mn1 N1 C65 -40.1(7)
C58 C57 N2 C61 -1.5(6)
C58 C57 N2 Mn1 -175.4(3)
C60 C61 N2 C57 2.6(5)
C65 C61 N2 C57 -177.4(3)
C60 C61 N2 Mn1 177.2(3)
C65 C61 N2 Mn1 -2.8(4)
N3 Mn1 N2 C57 -104.7(3)
N6 Mn1 N2 C57 61.5(3)
N4 Mn1 N2 C57 158.1(3)
N1 Mn1 N2 C57 174.9(3)
N5 Mn1 N2 C57 -12.9(3)
N3 Mn1 N2 C61 81.3(3)
N6 Mn1 N2 C61 -112.5(3)
N4 Mn1 N2 C61 -15.9(5)
N1 Mn1 N2 C61 0.9(2)
N5 Mn1 N2 C61 173.1(2)
C91 C92 N3 C89 -1.7(5)
C91 C92 N3 Mn1 -174.9(3)
C88 C89 N3 C92 1.8(5)
C85 C89 N3 C92 -173.9(3)
C88 C89 N3 Mn1 175.8(3)
C85 C89 N3 Mn1 0.1(4)
N2 Mn1 N3 C92 16.0(3)
N6 Mn1 N3 C92 -130.3(3)
N4 Mn1 N3 C92 174.0(3)
N1 Mn1 N3 C92 87.2(3)
N5 Mn1 N3 C92 -81.7(3)
N2 Mn1 N3 C89 -157.5(2)
N6 Mn1 N3 C89 56.2(4)
N4 Mn1 N3 C89 0.5(2)
N1 Mn1 N3 C89 -86.3(2)
N5 Mn1 N3 C89 104.9(2)
C82 C81 N4 C85 -1.8(6)
C82 C81 N4 Mn1 168.9(3)
C84 C85 N4 C81 -1.7(6)
C89 C85 N4 C81 173.6(3)
C84 C85 N4 Mn1 -173.8(3)
C89 C85 N4 Mn1 1.5(4)
N3 Mn1 N4 C81 -172.2(3)
N2 Mn1 N4 C81 -68.7(5)
N6 Mn1 N4 C81 28.6(3)
N1 Mn1 N4 C81 -84.9(3)
N5 Mn1 N4 C81 102.1(3)
N3 Mn1 N4 C85 -1.0(2)
N2 Mn1 N4 C85 102.4(4)
N6 Mn1 N4 C85 -160.3(3)
N1 Mn1 N4 C85 86.2(3)
N5 Mn1 N4 C85 -86.8(3)
C79 C80 N5 C74 0.3(6)
C79 C80 N5 Mn1 -172.3(3)
C77 C74 N5 C80 0.2(5)
C73 C74 N5 C80 179.0(3)
C77 C74 N5 Mn1 173.8(3)
C73 C74 N5 Mn1 -7.4(4)
N3 Mn1 N5 C80 18.5(3)
N2 Mn1 N5 C80 -89.8(3)
N6 Mn1 N5 C80 178.9(3)
N4 Mn1 N5 C80 93.6(3)
N1 Mn1 N5 C80 -50.4(7)
N3 Mn1 N5 C74 -154.4(2)
N2 Mn1 N5 C74 97.3(2)
N6 Mn1 N5 C74 6.0(2)
N4 Mn1 N5 C74 -79.3(3)
N1 Mn1 N5 C74 136.7(5)
C70 C69 N6 C73 1.4(6)
C70 C69 N6 Mn1 -179.3(3)
C72 C73 N6 C69 0.3(5)
C74 C73 N6 C69 -178.9(3)
C72 C73 N6 Mn1 -179.2(3)
C74 C73 N6 Mn1 1.7(4)
N3 Mn1 N6 C69 -132.1(3)
N2 Mn1 N6 C69 79.8(3)
N4 Mn1 N6 C69 -78.9(3)
N1 Mn1 N6 C69 6.5(4)
N5 Mn1 N6 C69 176.6(3)
N3 Mn1 N6 C73 47.3(4)
N2 Mn1 N6 C73 -100.8(2)
N4 Mn1 N6 C73 100.5(3)
N1 Mn1 N6 C73 -174.1(2)
N5 Mn1 N6 C73 -4.0(2)
